data_1517415
loop_
_publ_author_name
'Gregoli\'nski, Janusz'
'Slepokura, Katarzyna'
'Pa\'ckowski, Tomasz'
'Lisowski, Jerzy'

_publ_section_title
;
 Expansion of a 2 + 2 Macrocycle into a 6 + 6 Macrocycle: Template Effect
 of Cadmium(II).
;
_journal_issue 17
_journal_name_full 'Organic letters'
_journal_page_first 4372
_journal_paper_doi 10.1021/ol501602f
_journal_volume 16
_journal_year 2014
_chemical_formula_moiety 'C24 H26 N6'
_chemical_formula_sum 'C24 H26 N6'
_chemical_formula_weight 398.51
_chemical_name_systematic
;
 ?
;
_space_group_crystal_system triclinic
_space_group_IT_number 2
_space_group_name_Hall '-P 1'
_space_group_name_H-M_alt 'P -1'
_symmetry_space_group_name_Hall '-P 1'
_symmetry_space_group_name_H-M 'P -1'
_atom_sites_solution_hydrogens difmap
_atom_sites_solution_primary direct
_atom_sites_solution_secondary difmap
_audit_creation_method SHELXL-2013
_cell_angle_alpha 94.02(4)
_cell_angle_beta 100.02(4)
_cell_angle_gamma 104.01(4)
_cell_formula_units_Z 1
_cell_length_a 7.468(4)
_cell_length_b 7.906(3)
_cell_length_c 8.990(4)
_cell_measurement_reflns_used 2221
_cell_measurement_temperature 100(2)
_cell_measurement_theta_max 29.00
_cell_measurement_theta_min 3.31
_cell_volume 503.6(4)
_computing_cell_refinement
;
CrysAlis RED, Oxford Diffraction Ltd.,
Version 1.171.33.42 (release 29-05-2009 CrysAlis171 .NET)
(compiled May 29 2009,17:40:42)
;
_computing_data_collection
;
CrysAlis CCD, Oxford Diffraction Ltd.,
Version 1.171.33.42 (release 29-05-2009 CrysAlis171 .NET)
(compiled May 29 2009,17:40:42)
;
_computing_data_reduction
;
CrysAlis RED, Oxford Diffraction Ltd.,
Version 1.171.33.42 (release 29-05-2009 CrysAlis171 .NET)
(compiled May 29 2009,17:40:42)
;
_computing_structure_refinement 'SHELXL-2013 (Sheldrick, 2013)'
_computing_structure_solution 'SHELXS-97 (Sheldrick, 2008)'
_diffrn_ambient_temperature 100(2)
_diffrn_measured_fraction_theta_full 0.996
_diffrn_measured_fraction_theta_max 0.909
_diffrn_measurement_device_type
;
Kuma KM4-CCD kappa-geometry diffractometer with a Sapphire2 
CCD camera 
;
_diffrn_measurement_method 'omega scan'
_diffrn_radiation_type MoK\a
_diffrn_radiation_wavelength 0.71073
_diffrn_reflns_av_R_equivalents 0.0279
_diffrn_reflns_av_unetI/netI 0.0519
_diffrn_reflns_Laue_measured_fraction_full 0.996
_diffrn_reflns_Laue_measured_fraction_max 0.909
_diffrn_reflns_limit_h_max 9
_diffrn_reflns_limit_h_min -9
_diffrn_reflns_limit_k_max 9
_diffrn_reflns_limit_k_min -10
_diffrn_reflns_limit_l_max 12
_diffrn_reflns_limit_l_min -11
_diffrn_reflns_number 5146
_diffrn_reflns_point_group_measured_fraction_full 0.996
_diffrn_reflns_point_group_measured_fraction_max 0.909
_diffrn_reflns_theta_full 25.242
_diffrn_reflns_theta_max 29.021
_diffrn_reflns_theta_min 3.312
_diffrn_source 'Enhance (Mo) X-ray Source'
_exptl_absorpt_coefficient_mu 0.081
_exptl_absorpt_correction_T_max 1.000
_exptl_absorpt_correction_T_min 0.980
_exptl_absorpt_correction_type multi-scan
_exptl_absorpt_process_details
;
CrysAlis RED, Oxford Diffraction Ltd.,
Version 1.171.33.42 (release 29-05-2009 CrysAlis171 .NET)
(compiled May 29 2009,17:40:42)
Empirical absorption correction using spherical harmonics,
 implemented in SCALE3 ABSPACK scaling algorithm.
;
_exptl_crystal_colour colourless
_exptl_crystal_density_diffrn 1.314
_exptl_crystal_description block
_exptl_crystal_F_000 212
_exptl_crystal_size_max 0.14
_exptl_crystal_size_mid 0.11
_exptl_crystal_size_min 0.09
_refine_diff_density_max 0.313
_refine_diff_density_min -0.161
_refine_diff_density_rms 0.046
_refine_ls_extinction_method none
_refine_ls_goodness_of_fit_ref 1.005
_refine_ls_hydrogen_treatment constr
_refine_ls_matrix_type full
_refine_ls_number_parameters 136
_refine_ls_number_reflns 2442
_refine_ls_number_restraints 0
_refine_ls_restrained_S_all 1.005
_refine_ls_R_factor_all 0.0721
_refine_ls_R_factor_gt 0.0414
_refine_ls_shift/su_max 0.000
_refine_ls_shift/su_mean 0.000
_refine_ls_structure_factor_coef Fsqd
_refine_ls_weighting_details 'w=1/[\s^2^(Fo^2^)+(0.0440P)^2^] where P=(Fo^2^+2Fc^2^)/3'
_refine_ls_weighting_scheme calc
_refine_ls_wR_factor_gt 0.0862
_refine_ls_wR_factor_ref 0.0929
_reflns_Friedel_coverage 0.000
_reflns_number_gt 1648
_reflns_number_total 2442
_reflns_threshold_expression 'I > 2\s(I)'
_cod_data_source_file ol501602f_si_002.cif
_cod_data_source_block 1a
_cod_depositor_comments 'Adding full bibliography for 1517415--1517418.cif.'
_cod_database_code 1517415
_shelx_space_group_comment
;
The symmetry employed for this shelxl refinement is uniquely defined
by the following loop, which should always be used as a source of
symmetry information in preference to the above space-group names.
They are only intended as comments.
;
_shelx_estimated_absorpt_t_min 0.989
_shelx_estimated_absorpt_t_max 0.993
_shelxl_version_number 2013-4

loop_
_space_group_symop_operation_xyz
'x, y, z'
'-x, -y, -z'

loop_
_atom_site_label
_atom_site_type_symbol
_atom_site_fract_x
_atom_site_fract_y
_atom_site_fract_z
_atom_site_U_iso_or_equiv
_atom_site_adp_type
_atom_site_occupancy
_atom_site_site_symmetry_order
_atom_site_calc_flag
_atom_site_refinement_flags_posn
_atom_site_refinement_flags_adp
N1 N 0.28740(14) 0.42494(14) 0.56635(12) 0.0160(3) Uani 1 1 d . .
N2 N 0.53087(15) 0.17714(14) 0.79116(12) 0.0169(3) Uani 1 1 d . .
N3 N 0.80435(15) 0.19139(15) 0.57436(12) 0.0174(3) Uani 1 1 d . .
C1 C 0.23327(17) 0.57496(17) 0.57541(15) 0.0161(3) Uani 1 1 d . .
C2 C 0.21173(18) 0.65682(18) 0.71163(15) 0.0180(3) Uani 1 1 d . .
H2 H 0.1722 0.7623 0.7134 0.022 Uiso 1 1 calc R U
C3 C 0.24922(19) 0.58103(18) 0.84405(15) 0.0198(3) Uani 1 1 d . .
H3 H 0.2314 0.6314 0.9377 0.024 Uiso 1 1 calc R U
C4 C 0.31297(18) 0.43096(17) 0.83770(15) 0.0181(3) Uani 1 1 d . .
H4 H 0.3432 0.3783 0.9273 0.022 Uiso 1 1 calc R U
C5 C 0.33217(18) 0.35816(17) 0.69701(14) 0.0162(3) Uani 1 1 d . .
C6 C 0.41409(18) 0.20762(17) 0.68226(15) 0.0168(3) Uani 1 1 d . .
H6 H 0.3789 0.1317 0.5894 0.020 Uiso 1 1 calc R U
C7 C 0.62443(18) 0.04190(17) 0.75715(14) 0.0163(3) Uani 1 1 d . .
H7 H 0.5464 -0.0420 0.6678 0.020 Uiso 1 1 calc R U
C8 C 0.67704(19) -0.05772(18) 0.88931(15) 0.0192(3) Uani 1 1 d . .
H8A H 0.5659 -0.1461 0.9065 0.023 Uiso 1 1 calc R U
H8B H 0.7339 0.0231 0.9840 0.023 Uiso 1 1 calc R U
C9 C 0.8210(2) -0.14597(19) 0.83625(16) 0.0218(3) Uani 1 1 d . .
H9A H 0.7567 -0.2605 0.7751 0.026 Uiso 1 1 calc R U
H9B H 0.9105 -0.1651 0.9245 0.026 Uiso 1 1 calc R U
C10 C 0.92493(19) -0.01629(18) 0.73834(15) 0.0196(3) Uani 1 1 d . .
H10A H 1.0583 0.0336 0.7887 0.023 Uiso 1 1 calc R U
H10B H 0.9205 -0.0766 0.6369 0.023 Uiso 1 1 calc R U
C11 C 0.82062(18) 0.12872(17) 0.72341(14) 0.0165(3) Uani 1 1 d . .
H11 H 0.8866 0.2296 0.8032 0.020 Uiso 1 1 calc R U
C12 C 0.79878(17) 0.35020(18) 0.56972(15) 0.0173(3) Uani 1 1 d . .
H12 H 0.8157 0.4230 0.6624 0.021 Uiso 1 1 calc R U

loop_
_atom_site_aniso_label
_atom_site_aniso_U_11
_atom_site_aniso_U_22
_atom_site_aniso_U_33
_atom_site_aniso_U_23
_atom_site_aniso_U_13
_atom_site_aniso_U_12
N1 0.0138(5) 0.0170(6) 0.0180(6) 0.0035(4) 0.0028(4) 0.0052(5)
N2 0.0181(6) 0.0178(6) 0.0173(6) 0.0045(4) 0.0054(5) 0.0074(5)
N3 0.0171(6) 0.0202(6) 0.0176(6) 0.0062(4) 0.0050(5) 0.0079(5)
C1 0.0128(6) 0.0168(7) 0.0187(7) 0.0029(5) 0.0024(5) 0.0039(5)
C2 0.0184(7) 0.0158(7) 0.0218(7) 0.0023(5) 0.0041(5) 0.0081(5)
C3 0.0207(7) 0.0222(7) 0.0180(7) 0.0013(5) 0.0065(6) 0.0068(6)
C4 0.0185(7) 0.0203(7) 0.0162(6) 0.0051(5) 0.0026(5) 0.0059(6)
C5 0.0133(6) 0.0177(7) 0.0178(7) 0.0036(5) 0.0030(5) 0.0038(5)
C6 0.0169(7) 0.0174(7) 0.0166(6) 0.0025(5) 0.0050(5) 0.0042(5)
C7 0.0170(6) 0.0171(7) 0.0159(6) 0.0017(5) 0.0032(5) 0.0068(5)
C8 0.0207(7) 0.0208(7) 0.0181(7) 0.0058(5) 0.0042(6) 0.0077(6)
C9 0.0235(7) 0.0207(7) 0.0245(7) 0.0056(6) 0.0052(6) 0.0109(6)
C10 0.0196(7) 0.0228(8) 0.0202(7) 0.0048(5) 0.0055(6) 0.0110(6)
C11 0.0177(7) 0.0175(7) 0.0156(6) 0.0028(5) 0.0028(5) 0.0069(6)
C12 0.0139(6) 0.0208(7) 0.0178(6) 0.0015(5) 0.0039(5) 0.0057(5)

loop_
_atom_type_symbol
_atom_type_description
_atom_type_scat_dispersion_real
_atom_type_scat_dispersion_imag
_atom_type_scat_source
C C 0.0033 0.0016 'International Tables Vol C Tables 4.2.6.8 and 6.1.1.4'
H H 0.0000 0.0000 'International Tables Vol C Tables 4.2.6.8 and 6.1.1.4'
N N 0.0061 0.0033 'International Tables Vol C Tables 4.2.6.8 and 6.1.1.4'

loop_
_geom_angle_atom_site_label_1
_geom_angle_atom_site_label_2
_geom_angle_atom_site_label_3
_geom_angle
_geom_angle_site_symmetry_1
_geom_angle_site_symmetry_3
C5 N1 C1 117.36(12) . .
C6 N2 C7 116.68(11) . .
C12 N3 C11 116.80(12) . .
N1 C1 C2 123.07(13) . .
N1 C1 C12 114.92(12) . 2_666
C2 C1 C12 122.01(12) . 2_666
C3 C2 C1 118.68(13) . .
C3 C2 H2 120.7 . .
C1 C2 H2 120.7 . .
C4 C3 C2 118.93(13) . .
C4 C3 H3 120.5 . .
C2 C3 H3 120.5 . .
C3 C4 C5 118.76(13) . .
C3 C4 H4 120.6 . .
C5 C4 H4 120.6 . .
N1 C5 C4 123.05(13) . .
N1 C5 C6 114.73(12) . .
C4 C5 C6 122.14(12) . .
N2 C6 C5 121.34(12) . .
N2 C6 H6 119.3 . .
C5 C6 H6 119.3 . .
N2 C7 C8 115.11(11) . .
N2 C7 C11 109.48(11) . .
C8 C7 C11 101.44(11) . .
N2 C7 H7 110.2 . .
C8 C7 H7 110.2 . .
C11 C7 H7 110.2 . .
C7 C8 C9 102.84(11) . .
C7 C8 H8A 111.2 . .
C9 C8 H8A 111.2 . .
C7 C8 H8B 111.2 . .
C9 C8 H8B 111.2 . .
H8A C8 H8B 109.1 . .
C8 C9 C10 105.15(11) . .
C8 C9 H9A 110.7 . .
C10 C9 H9A 110.7 . .
C8 C9 H9B 110.7 . .
C10 C9 H9B 110.7 . .
H9A C9 H9B 108.8 . .
C11 C10 C9 105.74(11) . .
C11 C10 H10A 110.6 . .
C9 C10 H10A 110.6 . .
C11 C10 H10B 110.6 . .
C9 C10 H10B 110.6 . .
H10A C10 H10B 108.7 . .
N3 C11 C10 113.67(11) . .
N3 C11 C7 111.37(11) . .
C10 C11 C7 103.77(11) . .
N3 C11 H11 109.3 . .
C10 C11 H11 109.3 . .
C7 C11 H11 109.3 . .
N3 C12 C1 121.94(13) . 2_666
N3 C12 H12 119.0 . .
C1 C12 H12 119.0 2_666 .

loop_
_geom_bond_atom_site_label_1
_geom_bond_atom_site_label_2
_geom_bond_distance
_geom_bond_site_symmetry_2
N1 C5 1.3439(17) .
N1 C1 1.3442(17) .
N2 C6 1.2708(17) .
N2 C7 1.4543(17) .
N3 C12 1.2696(17) .
N3 C11 1.4565(17) .
C1 C2 1.3972(19) .
C1 C12 1.4757(19) 2_666
C2 C3 1.3856(19) .
C2 H2 0.9500 .
C3 C4 1.3824(19) .
C3 H3 0.9500 .
C4 C5 1.3974(19) .
C4 H4 0.9500 .
C5 C6 1.4720(19) .
C6 H6 0.9500 .
C7 C8 1.5181(19) .
C7 C11 1.551(2) .
C7 H7 1.0000 .
C8 C9 1.538(2) .
C8 H8A 0.9900 .
C8 H8B 0.9900 .
C9 C10 1.552(2) .
C9 H9A 0.9900 .
C9 H9B 0.9900 .
C10 C11 1.5352(19) .
C10 H10A 0.9900 .
C10 H10B 0.9900 .
C11 H11 1.0000 .
C12 C1 1.4757(19) 2_666
C12 H12 0.9500 .

loop_
_geom_torsion_atom_site_label_1
_geom_torsion_atom_site_label_2
_geom_torsion_atom_site_label_3
_geom_torsion_atom_site_label_4
_geom_torsion
_geom_torsion_site_symmetry_1
_geom_torsion_site_symmetry_4
C5 N1 C1 C2 -3.78(18) . .
C5 N1 C1 C12 175.12(11) . 2_666
N1 C1 C2 C3 0.53(19) . .
C12 C1 C2 C3 -178.29(12) 2_666 .
C1 C2 C3 C4 2.30(19) . .
C2 C3 C4 C5 -1.82(19) . .
C1 N1 C5 C4 4.31(18) . .
C1 N1 C5 C6 -172.24(11) . .
C3 C4 C5 N1 -1.57(19) . .
C3 C4 C5 C6 174.72(12) . .
C7 N2 C6 C5 -170.94(12) . .
N1 C5 C6 N2 150.16(12) . .
C4 C5 C6 N2 -26.42(19) . .
C6 N2 C7 C8 -149.44(12) . .
C6 N2 C7 C11 97.09(14) . .
N2 C7 C8 C9 -163.46(11) . .
C11 C7 C8 C9 -45.38(13) . .
C7 C8 C9 C10 32.54(14) . .
C8 C9 C10 C11 -6.72(14) . .
C12 N3 C11 C10 -150.12(12) . .
C12 N3 C11 C7 93.10(14) . .
C9 C10 C11 N3 -142.16(11) . .
C9 C10 C11 C7 -21.03(13) . .
N2 C7 C11 N3 -74.05(14) . .
C8 C7 C11 N3 163.88(10) . .
N2 C7 C11 C10 163.28(10) . .
C8 C7 C11 C10 41.22(13) . .
C11 N3 C12 C1 -174.85(11) . 2_666
